data_2310877
loop_
_publ_author_name
'Lindqvist, I.'
'Braenden, C.I.'

_publ_section_title
;
 The crystal structure of (Sb Cl5) (P O Cl3)
;
_journal_name_full 'Acta Crystallographica (1,1948-23,1967)'
_journal_page_first 642
_journal_page_last 645
_journal_volume 12
_journal_year 1959
_chemical_formula_sum 'Cl8 O P Sb'
_chemical_name_systematic '(Sb Cl5) (P O Cl3)'
_space_group_IT_number 62
_symmetry_space_group_name_Hall '-P 2bc 2a'
_symmetry_space_group_name_H-M 'P m n b'
_cell_angle_alpha 90
_cell_angle_beta 90
_cell_angle_gamma 90
_cell_formula_units_Z 4
_cell_length_a 8.06
_cell_length_b 16.42
_cell_length_c 8.93
_cell_volume 1181.843
_citation_journal_id_ASTM ACCRA9
_cod_data_source_file Lindqvist_ACCRA9_1959_1369.cif
_cod_data_source_block Cl8O1P1Sb1
_cod_original_sg_symbol_Hall '-P 2ac 2n (y,-x,z)'
_cod_original_formula_sum 'Cl8 O1 P1 Sb1'
_cod_database_code 2310877

loop_
_symmetry_equiv_pos_as_xyz
x,y,z
-x,-y+1/2,z+1/2
-x+1/2,y+1/2,-z+1/2
x+1/2,-y,-z
-x,-y,-z
x,y-1/2,-z-1/2
x-1/2,-y-1/2,z-1/2
-x-1/2,y,z

loop_
_atom_site_label
_atom_site_type_symbol
_atom_site_fract_x
_atom_site_fract_y
_atom_site_fract_z
_atom_site_occupancy
_atom_site_U_iso_or_equiv
O1 O-2 0.25 0.0706 0.8774 1 0.0
Cl1 Cl-1 0.25 0.2585 0.9195 1 0.0
Cl4 Cl-1 0.25 0.4644 0.8699 1 0.0
P1 P+5 0.25 0.0742 0.7142 1 0.0
Sb1 Sb+5 0.25 0.145 0.0797 1 0.0
Cl6 Cl-1 0.9617 0.1405 0.0597 1 0.0
Cl5 Cl-1 0.0558 0.1314 0.6327 1 0.0
Cl2 Cl-1 0.25 0.0202 0.2048 1 0.0
Cl3 Cl-1 0.25 0.2249 0.2938 1 0.0
